data_4517693
loop_
_publ_author_name
'Fast, Caleb D.'
'Jones, Caleb A. H.'
'Schley, Nathan D.'

_publ_section_title
;
 Selectivity and Mechanism of Iridium-Catalyzed Cyclohexyl Methyl Ether
 Cleavage
;
_journal_name_full 'ACS Catalysis'
_journal_page_first 6450
_journal_page_last 6456
_journal_paper_doi 10.1021/acscatal.0c01718
_journal_year 2020
_chemical_formula_moiety 'C56 H30 F36 Ir P2, C H2 Cl2, C32 H12 B F24'
_chemical_formula_sum 'C89 H44 B Cl2 F60 Ir P2'
_chemical_formula_weight 2589.09
_space_group_crystal_system monoclinic
_space_group_IT_number 14
_space_group_name_Hall '-P 2ybc'
_space_group_name_H-M_alt 'P 1 21/c 1'
_atom_sites_solution_hydrogens geom
_atom_sites_solution_primary dual
_audit_creation_date 2017-08-15
_audit_creation_method
;
Olex2 1.2
(compiled 2017.08.10 svn.r3458 for OlexSys, GUI svn.r5375)
;
_cell_angle_alpha 90
_cell_angle_beta 91.6412(6)
_cell_angle_gamma 90
_cell_formula_units_Z 4
_cell_length_a 18.33896(13)
_cell_length_b 13.16861(12)
_cell_length_c 38.4041(3)
_cell_measurement_reflns_used 51152
_cell_measurement_temperature 100.0(3)
_cell_measurement_theta_max 30.1510
_cell_measurement_theta_min 3.1430
_cell_volume 9270.73(13)
_computing_cell_refinement 'CrysAlisPro 1.171.38.46 (Rigaku OD, 2015)'
_computing_data_collection 'CrysAlisPro 1.171.38.46 (Rigaku OD, 2015)'
_computing_data_reduction 'CrysAlisPro 1.171.38.46 (Rigaku OD, 2015)'
_computing_molecular_graphics 'Olex2 (Dolomanov et al., 2009)'
_computing_publication_material 'Olex2 (Dolomanov et al., 2009)'
_computing_structure_refinement 'ShelXL (Sheldrick, 2015)'
_computing_structure_solution 'ShelXT (Sheldrick, 2015)'
_diffrn_ambient_environment N~2~
_diffrn_ambient_temperature 100.0(3)
_diffrn_detector 'CCD plate'
_diffrn_detector_area_resol_mean 16.3012
_diffrn_detector_type EosS2
_diffrn_measured_fraction_theta_full 0.998
_diffrn_measured_fraction_theta_max 0.899
_diffrn_measurement_details
;
List of Runs (angles in degrees, time in seconds):

  # Type    Start    End  Width  t~exp~   \w     \q     \k     \f   Frames
--------------------------------------------------------------------------
  1  \w      1.00  85.00   0.30    7.00    --   18.18  57.00 120.00  280
  2  \w      1.00  85.00   0.30    7.00    --   18.18  57.00-150.00  280
  3  \w    -88.00  50.00   0.30    7.00    --  -18.49   0.00-150.00  460
  4  \w    -35.00  49.00   0.30    7.00    --  -18.49  57.00-150.00  280
  5  \w     -9.00  68.10   0.30    7.00    --   18.18  77.00   0.00  257
  6  \w    -49.00  44.00   0.30    7.00    --   18.18 -77.00   0.00  310
  7  \w     34.00  91.00   0.30    7.00    --   18.18-178.00   0.00  190
  8  \w    -86.00 -60.80   0.30    7.00    --  -18.33 -57.00-150.00   84
  9  \w    -67.00 -18.10   0.30    7.00    --  -18.33 117.00  71.00  163
;
_diffrn_measurement_device 'four-circle diffractometer'
_diffrn_measurement_device_type 'SuperNova, Dual, Cu at zero, EosS2'
_diffrn_measurement_method '\w scans'
_diffrn_orient_matrix_type 'CrysAlisPro convention (1999,Acta A55,543-557)'
_diffrn_orient_matrix_UB_11 -0.0173161000
_diffrn_orient_matrix_UB_12 -0.0061324000
_diffrn_orient_matrix_UB_13 0.0161453000
_diffrn_orient_matrix_UB_21 0.0291985000
_diffrn_orient_matrix_UB_22 0.0261056000
_diffrn_orient_matrix_UB_23 0.0085828000
_diffrn_orient_matrix_UB_31 -0.0185535000
_diffrn_orient_matrix_UB_32 0.0467211000
_diffrn_orient_matrix_UB_33 -0.0026635000
_diffrn_radiation_monochromator mirror
_diffrn_radiation_probe x-ray
_diffrn_radiation_type MoK\a
_diffrn_radiation_wavelength 0.71073
_diffrn_reflns_av_R_equivalents 0.0450
_diffrn_reflns_av_unetI/netI 0.0354
_diffrn_reflns_Laue_measured_fraction_full 0.998
_diffrn_reflns_Laue_measured_fraction_max 0.899
_diffrn_reflns_limit_h_max 25
_diffrn_reflns_limit_h_min -26
_diffrn_reflns_limit_k_max 17
_diffrn_reflns_limit_k_min -18
_diffrn_reflns_limit_l_max 52
_diffrn_reflns_limit_l_min -50
_diffrn_reflns_number 142463
_diffrn_reflns_point_group_measured_fraction_full 0.998
_diffrn_reflns_point_group_measured_fraction_max 0.899
_diffrn_reflns_theta_full 25.242
_diffrn_reflns_theta_max 30.419
_diffrn_reflns_theta_min 2.875
_diffrn_source 'micro-focus sealed X-ray tube'
_diffrn_source_type 'SuperNova (Mo) X-ray Source'
_exptl_absorpt_coefficient_mu 1.701
_exptl_absorpt_correction_T_max 1.000
_exptl_absorpt_correction_T_min 0.540
_exptl_absorpt_correction_type gaussian
_exptl_absorpt_process_details
;
CrysAlisPro 1.171.38.46 (Rigaku Oxford Diffraction, 2015)
Numerical absorption correction based on gaussian integration over
			a multifaceted crystal model
Empirical absorption correction using spherical harmonics,
 implemented in SCALE3 ABSPACK scaling algorithm.
;
_exptl_crystal_colour red
_exptl_crystal_colour_primary red
_exptl_crystal_density_diffrn 1.855
_exptl_crystal_description block
_exptl_crystal_F_000 5056
_exptl_crystal_recrystallization_method 'from a saturated dichloromethane solution'
_exptl_crystal_size_max 0.296
_exptl_crystal_size_mid 0.195
_exptl_crystal_size_min 0.05
_refine_diff_density_max 1.199
_refine_diff_density_min -1.525
_refine_diff_density_rms 0.100
_refine_ls_extinction_method none
_refine_ls_goodness_of_fit_ref 1.103
_refine_ls_hydrogen_treatment constr
_refine_ls_matrix_type full
_refine_ls_number_parameters 1542
_refine_ls_number_reflns 25251
_refine_ls_number_restraints 544
_refine_ls_restrained_S_all 1.117
_refine_ls_R_factor_all 0.0473
_refine_ls_R_factor_gt 0.0409
_refine_ls_shift/su_max 0.005
_refine_ls_shift/su_mean 0.000
_refine_ls_structure_factor_coef Fsqd
_refine_ls_weighting_details 'w=1/[\s^2^(Fo^2^)+(0.0210P)^2^+24.6040P] where P=(Fo^2^+2Fc^2^)/3'
_refine_ls_weighting_scheme calc
_refine_ls_wR_factor_gt 0.0827
_refine_ls_wR_factor_ref 0.0852
_reflns_Friedel_coverage 0.000
_reflns_number_gt 22892
_reflns_number_total 25251
_reflns_threshold_expression 'I > 2\s(I)'
_cod_data_source_file cs0c01718_si_002.cif
_cod_data_source_block 1f
_cod_depositor_comments 'Adding full bibliography for 4517689--4517702.cif.'
_cod_original_cell_volume 9270.74(12)
_cod_database_code 4517693
_shelx_shelxl_version_number 2014/7
_chemical_oxdiff_formula C89H44BCl2F60IrP2
_shelx_space_group_comment
;
The symmetry employed for this shelxl refinement is uniquely defined
by the following loop, which should always be used as a source of
symmetry information in preference to the above space-group names.
They are only intended as comments.
;
_shelx_estimated_absorpt_t_max 0.920
_shelx_estimated_absorpt_t_min 0.633
_reflns_odcompleteness_completeness 99.83
_reflns_odcompleteness_iscentric 1
_reflns_odcompleteness_theta 27.42
_olex2_refinement_description
;
1. Fixed Uiso
 At 1.2 times of:
  All C(H) groups, All C(H,H) groups
2. Restrained distances
 F34B-C56B \\sim F34-C56 \\sim F35B-C56B \\sim F35-C56 \\sim F36B-C56B \\sim
F36-C56
 with sigma of 0.02
 F33B-C55B \\sim F31B-C55B \\sim F32B-C55B \\sim F32-C55 \\sim F33-C55 \\sim
F31-C55
 with sigma of 0.02
 C55-C51 \\sim C55B-C51
 with sigma of 0.02
 C54B-C53B \\sim C52B-C53B \\sim C52B-C51B \\sim C50B-C51B \\sim C51-C50 \\sim
C52-C51 \\sim C52-C53 ~
 C53-C54 \\sim C49-C54B \\sim C49-C54 \\sim C49-C50 \\sim C49-C50B
 with sigma of 0.02
 C55-C51 \\sim C51B-C55B \\sim C53B-C56B \\sim C56-C53
 with sigma of 0.02
3. Uiso/Uaniso restraints and constraints
F31 \\sim F31B \\sim F32 \\sim F32B \\sim F33 \\sim F33B \\sim F34 \\sim F34B
\\sim F35 \\sim F35B \\sim F36 \\sim F36B \\sim C49 \\sim C50 \\sim C50B \\sim
C51 \\sim C51B \\sim C52 \\sim C52B \\sim C53 \\sim C53B \\sim C54 \\sim C54B
\\sim C55 \\sim C55B \\sim C56 \\sim C56B: within 1.7A with sigma of 0.008 and
sigma for terminal atoms of 0.016
F16 \\sim F16B \\sim F17 \\sim F17B \\sim F18 \\sim F18B \\sim C32: within 2A
with sigma of 0.02 and sigma for terminal atoms of 0.04
4. Others
 Sof(F16B)=Sof(F17B)=Sof(F18B)=1-FVAR(1)
 Sof(F16)=Sof(F17)=Sof(F18)=FVAR(1)
 Sof(F31)=Sof(F32)=Sof(F33)=Sof(F34)=Sof(F35)=Sof(F36)=Sof(C50)=Sof(H50)=
 Sof(C51)=Sof(C52)=Sof(H52)=Sof(C53)=Sof(C54)=Sof(H54)=Sof(C55)=Sof(C56)=1-
 FVAR(2)
 Sof(F31B)=Sof(F32B)=Sof(F33B)=Sof(F34B)=Sof(F35B)=Sof(F36B)=Sof(C50B)=
 Sof(H50B)=Sof(C51B)=Sof(C52B)=Sof(H52B)=Sof(C53B)=Sof(C54B)=Sof(H54B)=
 Sof(C55B)=Sof(C56B)=FVAR(2)
5.a Ternary CH refined with riding coordinates:
 C1(H1), C2(H2), C5(H5), C6(H6)
5.b Secondary CH2 refined with riding coordinates:
 C3(H3A,H3B), C4(H4A,H4B), C7(H7A,H7B), C8(H8A,H8B), C89(H89A,H89B)
5.c Aromatic/amide H refined with riding coordinates:
 C10(H10), C12(H12), C14(H14), C18(H18), C20(H20), C22(H22), C26(H26),
 C28(H28), C30(H30), C34(H34), C36(H36), C38(H38), C42(H42), C44(H44), C46(H46),
  C50(H50), C50B(H50B), C52(H52), C52B(H52B), C54(H54), C54B(H54B), C58(H58),
 C60(H60), C62(H62), C66(H66), C68(H68), C70(H70), C74(H74), C76(H76), C78(H78),
  C82(H82), C84(H84), C86(H86)
;
_olex2_date_sample_data_collection 2017-08-15
_olex2_exptl_crystal_mounting_method 'mounted in a polyimide loop'
_olex2_submission_special_instructions 'No special instructions were received'
_oxdiff_exptl_absorpt_empirical_details
;
Empirical correction (ABSPACK) includes:
- Absorption correction using spherical harmonics
- Frame scaling
;
_oxdiff_exptl_absorpt_empirical_full_max 1.329
_oxdiff_exptl_absorpt_empirical_full_min 0.715

loop_
_space_group_symop_operation_xyz
'x, y, z'
'-x, y+1/2, -z+1/2'
'-x, -y, -z'
'x, -y-1/2, z-1/2'

loop_
_atom_site_label
_atom_site_type_symbol
_atom_site_fract_x
_atom_site_fract_y
_atom_site_fract_z
_atom_site_U_iso_or_equiv
_atom_site_adp_type
_atom_site_occupancy
_atom_site_site_symmetry_order
_atom_site_calc_flag
_atom_site_refinement_flags_posn
_atom_site_refinement_flags_adp
_atom_site_refinement_flags_occupancy
_atom_site_disorder_assembly
_atom_site_disorder_group
Ir1 Ir 0.23385(2) 0.52654(2) 0.39849(2) 0.01164(3) Uani 1 1 d . . . . .
P1 P 0.30021(4) 0.37836(6) 0.39302(2) 0.01289(13) Uani 1 1 d . . . . .
P2 P 0.23713(4) 0.57961(6) 0.34103(2) 0.01438(14) Uani 1 1 d . . . . .
F1 F 0.28008(11) 0.16414(18) 0.51116(5) 0.0378(5) Uani 1 1 d . . . . .
F2 F 0.38531(12) 0.16126(17) 0.53712(5) 0.0372(5) Uani 1 1 d . . . . .
F3 F 0.31671(16) 0.29003(19) 0.54320(6) 0.0513(7) Uani 1 1 d . . . . .
F4 F 0.55408(14) 0.4886(2) 0.45376(9) 0.0644(9) Uani 1 1 d . . . . .
F5 F 0.59329(13) 0.3401(2) 0.45041(11) 0.0862(13) Uani 1 1 d . . . . .
F6 F 0.57271(16) 0.4064(3) 0.49925(8) 0.0894(13) Uani 1 1 d . . . . .
F7 F 0.28915(12) -0.03613(16) 0.40778(6) 0.0411(5) Uani 1 1 d . . . . .
F8 F 0.28555(19) -0.02715(19) 0.35227(7) 0.0696(10) Uani 1 1 d . . . . .
F9 F 0.19435(14) -0.08536(16) 0.37945(7) 0.0468(6) Uani 1 1 d . . . . .
F10 F 0.02256(12) 0.2150(3) 0.33393(6) 0.0639(9) Uani 1 1 d . . . . .
F11 F -0.00555(11) 0.1646(2) 0.38458(7) 0.0492(6) Uani 1 1 d . . . . .
F12 F 0.01667(11) 0.32140(19) 0.37578(7) 0.0427(6) Uani 1 1 d . . . . .
F13 F 0.52944(12) 0.58437(19) 0.35267(6) 0.0423(6) Uani 1 1 d . . . . .
F14 F 0.47569(12) 0.61420(17) 0.30364(6) 0.0404(5) Uani 1 1 d . . . . .
F15 F 0.57083(11) 0.51974(19) 0.30577(6) 0.0431(6) Uani 1 1 d . . . . .
F16 F 0.4715(5) 0.1442(6) 0.2880(2) 0.069(3) Uani 0.517(11) 1 d . U P A 1
F16B F 0.4773(5) 0.1956(9) 0.2653(4) 0.100(5) Uani 0.483(11) 1 d . U P A 2
F17 F 0.4256(7) 0.2361(5) 0.24953(14) 0.074(3) Uani 0.517(11) 1 d . U P A 1
F17B F 0.3664(6) 0.1947(7) 0.2615(2) 0.075(4) Uani 0.483(11) 1 d . U P A 2
F18 F 0.3570(4) 0.1525(7) 0.2812(3) 0.078(4) Uani 0.517(11) 1 d . U P A 1
F18B F 0.4175(8) 0.1130(4) 0.30120(16) 0.081(4) Uani 0.483(11) 1 d . U P A 2
F19 F 0.45560(14) 0.72416(19) 0.41674(6) 0.0490(7) Uani 1 1 d . . . . .
F20 F 0.43870(13) 0.88295(19) 0.40881(6) 0.0433(6) Uani 1 1 d . . . . .
F21 F 0.52480(11) 0.8085(2) 0.38315(6) 0.0479(6) Uani 1 1 d . . . . .
F22 F 0.42802(13) 0.92550(18) 0.26868(6) 0.0415(5) Uani 1 1 d . . . . .
F23 F 0.31154(13) 0.9314(2) 0.26606(6) 0.0503(7) Uani 1 1 d . . . . .
F24 F 0.36757(17) 0.80768(18) 0.24301(5) 0.0526(7) Uani 1 1 d . . . . .
F25 F 0.3855(3) 0.5786(3) 0.22473(9) 0.127(2) Uani 1 1 d . . . . .
F26 F 0.32704(14) 0.4855(2) 0.18972(6) 0.0568(7) Uani 1 1 d . . . . .
F27 F 0.41490(14) 0.4250(3) 0.21800(7) 0.0799(11) Uani 1 1 d . . . . .
F28 F 0.18990(17) 0.1938(2) 0.24146(7) 0.0666(9) Uani 1 1 d . . . . .
F29 F 0.10668(12) 0.2667(2) 0.27029(7) 0.0535(7) Uani 1 1 d . . . . .
F30 F 0.19194(14) 0.18699(18) 0.29707(7) 0.0486(6) Uani 1 1 d . . . . .
F31 F 0.1130(3) 0.8931(5) 0.26534(14) 0.081(2) Uani 0.566(4) 1 d D U P B 2
F31B F 0.1314(6) 0.9448(7) 0.2968(3) 0.107(3) Uani 0.434(4) 1 d D U P B 1
F32 F 0.0941(4) 0.9374(4) 0.31629(17) 0.0608(15) Uani 0.566(4) 1 d D U P B 2
F32B F 0.0465(7) 0.9478(6) 0.3275(2) 0.090(3) Uani 0.434(4) 1 d D U P B 1
F33 F -0.0012(4) 0.8948(6) 0.2824(2) 0.0657(19) Uani 0.566(4) 1 d D U P B 2
F33B F 0.0251(6) 0.9300(7) 0.2775(3) 0.066(2) Uani 0.434(4) 1 d D U P B 1
F34 F -0.0933(3) 0.5468(4) 0.28636(18) 0.0708(17) Uani 0.566(4) 1 d D U P B 2
F34B F -0.0558(3) 0.5657(4) 0.26108(12) 0.0280(11) Uani 0.434(4) 1 d D U P B 1
F35 F -0.0674(3) 0.5066(5) 0.33922(15) 0.0738(18) Uani 0.566(4) 1 d D U P B 2
F35B F -0.0938(3) 0.5865(5) 0.31212(15) 0.0464(15) Uani 0.434(4) 1 d D U P B 1
F36 F -0.0197(6) 0.4269(5) 0.2975(3) 0.0427(17) Uani 0.566(4) 1 d D U P B 2
F36B F -0.0230(7) 0.4620(7) 0.3020(3) 0.043(2) Uani 0.434(4) 1 d D U P B 1
C1 C 0.20947(15) 0.4854(2) 0.45400(7) 0.0149(5) Uani 1 1 d . . . . .
H1 H 0.2198 0.4143 0.4599 0.018 Uiso 1 1 calc R . . . .
C2 C 0.27084(16) 0.5462(2) 0.45339(7) 0.0159(5) Uani 1 1 d . . . . .
H2 H 0.3162 0.5101 0.4594 0.019 Uiso 1 1 calc R . . . .
C3 C 0.27397(17) 0.6582(2) 0.46128(8) 0.0218(6) Uani 1 1 d . . . . .
H3A H 0.3192 0.6852 0.4527 0.026 Uiso 1 1 calc R . . . .
H3B H 0.2748 0.6672 0.4864 0.026 Uiso 1 1 calc R . . . .
C4 C 0.21056(19) 0.7196(2) 0.44548(8) 0.0236(6) Uani 1 1 d . . . . .
H4A H 0.1706 0.7194 0.4615 0.028 Uiso 1 1 calc R . . . .
H4B H 0.2261 0.7894 0.4425 0.028 Uiso 1 1 calc R . . . .
C5 C 0.18337(16) 0.6781(2) 0.41044(7) 0.0183(6) Uani 1 1 d . . . . .
H5 H 0.1862 0.7272 0.3913 0.022 Uiso 1 1 calc R . . . .
C6 C 0.12869(15) 0.6066(2) 0.40563(7) 0.0173(6) Uani 1 1 d . . . . .
H6 H 0.1002 0.6158 0.3839 0.021 Uiso 1 1 calc R . . . .
C7 C 0.08733(16) 0.5526(2) 0.43341(8) 0.0202(6) Uani 1 1 d . . . . .
H7A H 0.0646 0.4925 0.4234 0.024 Uiso 1 1 calc R . . . .
H7B H 0.0488 0.5968 0.4413 0.024 Uiso 1 1 calc R . . . .
C8 C 0.13509(16) 0.5212(2) 0.46474(7) 0.0193(6) Uani 1 1 d . . . . .
H8A H 0.1408 0.5785 0.4804 0.023 Uiso 1 1 calc R . . . .
H8B H 0.1111 0.4671 0.4772 0.023 Uiso 1 1 calc R . . . .
C9 C 0.35797(15) 0.3407(2) 0.43088(7) 0.0154(5) Uani 1 1 d . . . . .
C10 C 0.32872(16) 0.2875(2) 0.45864(7) 0.0174(6) Uani 1 1 d . . . . .
H10 H 0.2813 0.2628 0.4569 0.021 Uiso 1 1 calc R . . . .
C11 C 0.37069(17) 0.2715(2) 0.48909(7) 0.0193(6) Uani 1 1 d . . . . .
C12 C 0.44179(17) 0.3070(2) 0.49220(8) 0.0216(6) Uani 1 1 d . . . . .
H12 H 0.4692 0.2969 0.5127 0.026 Uiso 1 1 calc R . . . .
C13 C 0.47122(16) 0.3578(2) 0.46429(8) 0.0204(6) Uani 1 1 d . . . . .
C14 C 0.43008(15) 0.3748(2) 0.43404(8) 0.0182(6) Uani 1 1 d . . . . .
H14 H 0.4507 0.4093 0.4156 0.022 Uiso 1 1 calc R . . . .
C15 C 0.33753(19) 0.2205(3) 0.51998(8) 0.0271(7) Uani 1 1 d . . . . .
C16 C 0.54833(18) 0.3968(3) 0.46665(10) 0.0300(7) Uani 1 1 d . . . . .
C17 C 0.23868(15) 0.2707(2) 0.38742(7) 0.0142(5) Uani 1 1 d . . . . .
C18 C 0.26388(16) 0.1706(2) 0.38795(7) 0.0172(6) Uani 1 1 d . . . . .
H18 H 0.3131 0.1574 0.3923 0.021 Uiso 1 1 calc R . . . .
C19 C 0.21592(17) 0.0912(2) 0.38198(7) 0.0196(6) Uani 1 1 d . . . . .
C20 C 0.14203(17) 0.1090(2) 0.37586(8) 0.0210(6) Uani 1 1 d . . . . .
H20 H 0.1100 0.0553 0.3718 0.025 Uiso 1 1 calc R . . . .
C21 C 0.11690(15) 0.2084(2) 0.37597(7) 0.0187(6) Uani 1 1 d . . . . .
C22 C 0.16399(15) 0.2888(2) 0.38185(7) 0.0163(5) Uani 1 1 d . . . . .
H22 H 0.1462 0.3549 0.3821 0.020 Uiso 1 1 calc R . . . .
C23 C 0.2461(2) -0.0144(3) 0.38056(9) 0.0303(7) Uani 1 1 d . . . . .
C24 C 0.03722(17) 0.2277(3) 0.36756(8) 0.0270(7) Uani 1 1 d . . . . .
C25 C 0.36389(14) 0.3706(2) 0.35719(7) 0.0153(5) Uani 1 1 d . . . . .
C26 C 0.41169(15) 0.4515(2) 0.35310(7) 0.0159(5) Uani 1 1 d . . . . .
H26 H 0.4099 0.5067 0.3682 0.019 Uiso 1 1 calc R . . . .
C27 C 0.46224(15) 0.4508(2) 0.32674(8) 0.0193(6) Uani 1 1 d . . . . .
C28 C 0.46468(16) 0.3700(3) 0.30385(8) 0.0228(6) Uani 1 1 d . . . . .
H28 H 0.4985 0.3690 0.2862 0.027 Uiso 1 1 calc R . . . .
C29 C 0.41608(16) 0.2905(2) 0.30751(8) 0.0205(6) Uani 1 1 d . . . . .
C30 C 0.36589(16) 0.2900(2) 0.33383(7) 0.0170(5) Uani 1 1 d . . . . .
H30 H 0.3337 0.2359 0.3359 0.020 Uiso 1 1 calc R . . . .
C31 C 0.51047(17) 0.5417(3) 0.32226(9) 0.0270(7) Uani 1 1 d . . . . .
C32 C 0.41822(19) 0.2012(3) 0.28290(9) 0.0302(8) Uani 1 1 d . U . . .
C33 C 0.30360(16) 0.6818(2) 0.33710(7) 0.0163(5) Uani 1 1 d . . . . .
C34 C 0.35124(16) 0.7028(2) 0.36526(7) 0.0179(6) Uani 1 1 d . . . . .
H34 H 0.3464 0.6679 0.3861 0.021 Uiso 1 1 calc R . . . .
C35 C 0.40562(16) 0.7752(2) 0.36229(8) 0.0197(6) Uani 1 1 d . . . . .
C36 C 0.41266(17) 0.8299(2) 0.33159(8) 0.0220(6) Uani 1 1 d . . . . .
H36 H 0.4493 0.8782 0.3296 0.026 Uiso 1 1 calc R . . . .
C37 C 0.36431(17) 0.8112(2) 0.30404(7) 0.0203(6) Uani 1 1 d . . . . .
C38 C 0.30987(16) 0.7385(2) 0.30649(7) 0.0186(6) Uani 1 1 d . . . . .
H38 H 0.2775 0.7275 0.2878 0.022 Uiso 1 1 calc R . . . .
C39 C 0.45683(18) 0.7973(3) 0.39272(8) 0.0267(7) Uani 1 1 d . . . . .
C40 C 0.36802(19) 0.8699(3) 0.27051(8) 0.0266(7) Uani 1 1 d . . . . .
C41 C 0.25619(15) 0.4936(2) 0.30449(7) 0.0161(5) Uani 1 1 d . . . . .
C42 C 0.30489(15) 0.5179(2) 0.27849(7) 0.0184(6) Uani 1 1 d . . . . .
H42 H 0.3345 0.5750 0.2809 0.022 Uiso 1 1 calc R . . . .
C43 C 0.30938(16) 0.4573(3) 0.24913(7) 0.0210(6) Uani 1 1 d . . . . .
C44 C 0.26805(17) 0.3700(3) 0.24519(8) 0.0224(6) Uani 1 1 d . . . . .
H44 H 0.2708 0.3304 0.2252 0.027 Uiso 1 1 calc R . . . .
C45 C 0.22224(16) 0.3431(3) 0.27185(8) 0.0211(6) Uani 1 1 d . . . . .
C46 C 0.21632(15) 0.4041(2) 0.30113(7) 0.0185(6) Uani 1 1 d . . . . .
H46 H 0.1853 0.3850 0.3187 0.022 Uiso 1 1 calc R . . . .
C47 C 0.3599(2) 0.4883(3) 0.22063(9) 0.0306(8) Uani 1 1 d . . . . .
C48 C 0.17799(19) 0.2474(3) 0.26978(9) 0.0303(8) Uani 1 1 d . . . . .
C49 C 0.15083(16) 0.6351(3) 0.32425(7) 0.0234(6) Uani 1 1 d D U . . .
C50 C 0.1378(9) 0.7372(8) 0.3173(7) 0.0290(18) Uani 0.566(4) 1 d D U P B 2
H50 H 0.1747 0.7845 0.3214 0.035 Uiso 0.566(4) 1 calc R . P B 2
C50B C 0.1468(12) 0.7389(10) 0.3193(10) 0.0285(19) Uani 0.434(4) 1 d D U P B 1
H50B H 0.1860 0.7806 0.3254 0.034 Uiso 0.434(4) 1 calc R . P B 1
C51 C 0.0698(6) 0.7696(7) 0.3042(5) 0.0392(16) Uani 0.566(4) 1 d D U P B 2
C51B C 0.0833(8) 0.7793(9) 0.3049(6) 0.0390(17) Uani 0.434(4) 1 d D U P B 1
C52 C 0.0142(6) 0.6955(7) 0.3001(3) 0.0339(16) Uani 0.566(4) 1 d D U P B 2
H52 H -0.0311 0.7160 0.2912 0.041 Uiso 0.566(4) 1 calc R . P B 2
C52B C 0.0214(8) 0.7287(8) 0.2963(3) 0.0322(19) Uani 0.434(4) 1 d D U P B 1
H52B H -0.0206 0.7593 0.2871 0.039 Uiso 0.434(4) 1 calc R . P B 1
C53 C 0.0237(5) 0.5941(6) 0.3086(2) 0.0274(14) Uani 0.566(4) 1 d D U P B 2
C53B C 0.0280(6) 0.6266(8) 0.3026(3) 0.0261(16) Uani 0.434(4) 1 d D U P B 1
C54 C 0.0931(5) 0.5644(9) 0.3208(3) 0.0250(17) Uani 0.566(4) 1 d D U P B 2
H54 H 0.1013 0.4968 0.3267 0.030 Uiso 0.566(4) 1 calc R . P B 2
C54B C 0.0903(7) 0.5784(12) 0.3150(4) 0.026(2) Uani 0.434(4) 1 d D U P B 1
H54B H 0.0913 0.5080 0.3171 0.031 Uiso 0.434(4) 1 calc R . P B 1
C55 C 0.0684(5) 0.8763(7) 0.2910(2) 0.0547(18) Uani 0.566(4) 1 d D U P B 2
C55B C 0.0713(7) 0.8913(8) 0.3008(3) 0.061(2) Uani 0.434(4) 1 d D U P B 1
C56 C -0.0395(4) 0.5183(7) 0.3082(2) 0.0371(16) Uani 0.566(4) 1 d D U P B 2
C56B C -0.0359(4) 0.5591(7) 0.2943(2) 0.0288(15) Uani 0.434(4) 1 d D U P B 1
Cl1 Cl 0.24086(7) 0.53830(11) 0.54572(3) 0.0573(3) Uani 1 1 d . . . . .
Cl2 Cl 0.14801(9) 0.35862(14) 0.53840(4) 0.0869(6) Uani 1 1 d . . . . .
C89 C 0.1929(3) 0.4430(4) 0.56743(12) 0.0555(13) Uani 1 1 d . . . . .
H89A H 0.1572 0.4745 0.5822 0.067 Uiso 1 1 calc R . . . .
H89B H 0.2267 0.4051 0.5823 0.067 Uiso 1 1 calc R . . . .
F37 F 0.27397(13) 1.3212(2) 0.67452(7) 0.0507(7) Uani 1 1 d . . . . .
F38 F 0.32291(13) 1.33959(19) 0.62508(6) 0.0467(6) Uani 1 1 d . . . . .
F39 F 0.35452(12) 1.21736(16) 0.65849(6) 0.0404(5) Uani 1 1 d . . . . .
F40 F -0.01030(13) 1.1629(3) 0.62535(8) 0.0658(8) Uani 1 1 d . . . . .
F41 F 0.02935(13) 1.3168(2) 0.62004(7) 0.0558(8) Uani 1 1 d . . . . .
F42 F 0.01335(13) 1.2228(2) 0.57516(6) 0.0530(7) Uani 1 1 d . . . . .
F43 F 0.10666(15) 1.09996(19) 0.47748(6) 0.0495(6) Uani 1 1 d . . . . .
F44 F 0.04025(14) 0.9929(2) 0.45055(6) 0.0517(7) Uani 1 1 d . . . . .
F45 F 0.15651(17) 0.9824(3) 0.44912(7) 0.0855(13) Uani 1 1 d . . . . .
F46 F -0.03952(10) 0.70822(16) 0.54797(5) 0.0295(4) Uani 1 1 d . . . . .
F47 F 0.00751(12) 0.64970(19) 0.50171(6) 0.0418(6) Uani 1 1 d . . . . .
F48 F 0.05592(11) 0.61567(16) 0.55162(7) 0.0406(5) Uani 1 1 d . . . . .
F49 F 0.38835(11) 1.01016(16) 0.47840(5) 0.0311(4) Uani 1 1 d . . . . .
F50 F 0.36096(13) 0.85347(19) 0.47454(5) 0.0440(6) Uani 1 1 d . . . . .
F51 F 0.47266(10) 0.89840(16) 0.48476(5) 0.0304(4) Uani 1 1 d . . . . .
F52 F 0.48861(12) 0.9530(2) 0.64246(6) 0.0463(6) Uani 1 1 d . . . . .
F53 F 0.55716(11) 0.8878(2) 0.60437(6) 0.0485(7) Uani 1 1 d . . . . .
F54 F 0.48417(14) 0.7941(2) 0.63203(7) 0.0569(8) Uani 1 1 d . . . . .
F55 F 0.3173(2) 0.5806(2) 0.63580(10) 0.0883(12) Uani 1 1 d . . . . .
F56 F 0.2102(3) 0.5261(2) 0.63792(10) 0.0982(13) Uani 1 1 d . . . . .
F57 F 0.2711(2) 0.5518(2) 0.68512(7) 0.0774(10) Uani 1 1 d . . . . .
F58 F 0.17661(13) 0.8535(2) 0.74441(5) 0.0525(7) Uani 1 1 d . . . . .
F59 F 0.07258(16) 0.8251(4) 0.72277(7) 0.129(2) Uani 1 1 d . . . . .
F60 F 0.1242(3) 0.9677(3) 0.71590(8) 0.1125(17) Uani 1 1 d . . . . .
C57 C 0.20108(15) 1.0484(2) 0.60132(7) 0.0170(6) Uani 1 1 d . . . . .
C58 C 0.25441(16) 1.1109(2) 0.61688(7) 0.0181(6) Uani 1 1 d . . . . .
H58 H 0.3023 1.0877 0.6183 0.022 Uiso 1 1 calc R . . . .
C59 C 0.23883(17) 1.2062(2) 0.63027(8) 0.0207(6) Uani 1 1 d . . . . .
C60 C 0.16803(18) 1.2447(3) 0.62789(8) 0.0256(7) Uani 1 1 d . . . . .
H60 H 0.1570 1.3084 0.6368 0.031 Uiso 1 1 calc R . . . .
C61 C 0.11476(18) 1.1855(3) 0.61188(8) 0.0274(7) Uani 1 1 d . . . . .
C62 C 0.13069(16) 1.0894(3) 0.59927(8) 0.0218(6) Uani 1 1 d . . . . .
H62 H 0.0932 1.0510 0.5891 0.026 Uiso 1 1 calc R . . . .
C63 C 0.29733(18) 1.2702(3) 0.64682(9) 0.0251(7) Uani 1 1 d . . . . .
C64 C 0.0375(2) 1.2220(3) 0.60798(10) 0.0409(10) Uani 1 1 d . . . . .
C65 C 0.15904(14) 0.8978(2) 0.55860(7) 0.0156(5) Uani 1 1 d . . . . .
C66 C 0.14907(15) 0.9607(2) 0.52930(7) 0.0183(6) Uani 1 1 d . . . . .
H66 H 0.1739 1.0222 0.5286 0.022 Uiso 1 1 calc R . . . .
C67 C 0.10349(16) 0.9343(3) 0.50132(7) 0.0203(6) Uani 1 1 d . . . . .
C68 C 0.06321(16) 0.8457(3) 0.50156(8) 0.0223(6) Uani 1 1 d . . . . .
H68 H 0.0320 0.8286 0.4830 0.027 Uiso 1 1 calc R . . . .
C69 C 0.07085(15) 0.7830(2) 0.53056(7) 0.0189(6) Uani 1 1 d . . . . .
C70 C 0.11827(15) 0.8081(2) 0.55809(7) 0.0174(6) Uani 1 1 d . . . . .
H70 H 0.1231 0.7636 0.5768 0.021 Uiso 1 1 calc R . . . .
C71 C 0.10120(19) 1.0014(3) 0.46978(9) 0.0300(8) Uani 1 1 d . . . . .
C72 C 0.02450(16) 0.6899(3) 0.53291(8) 0.0233(6) Uani 1 1 d . . . . .
C73 C 0.30060(15) 0.9187(2) 0.57654(7) 0.0148(5) Uani 1 1 d . . . . .
C74 C 0.31896(15) 0.9204(2) 0.54155(7) 0.0163(5) Uani 1 1 d . . . . .
H74 H 0.2816 0.9256 0.5247 0.020 Uiso 1 1 calc R . . . .
C75 C 0.39066(15) 0.9146(2) 0.53062(7) 0.0170(5) Uani 1 1 d . . . . .
C76 C 0.44801(16) 0.9047(2) 0.55468(8) 0.0196(6) Uani 1 1 d . . . . .
H76 H 0.4960 0.9006 0.5476 0.024 Uiso 1 1 calc R . . . .
C77 C 0.43130(16) 0.9011(2) 0.58968(8) 0.0190(6) Uani 1 1 d . . . . .
C78 C 0.35963(15) 0.9082(2) 0.60028(7) 0.0172(6) Uani 1 1 d . . . . .
H78 H 0.3505 0.9058 0.6240 0.021 Uiso 1 1 calc R . . . .
C79 C 0.40353(16) 0.9186(2) 0.49249(8) 0.0210(6) Uani 1 1 d . . . . .
C80 C 0.48991(18) 0.8847(3) 0.61689(9) 0.0294(7) Uani 1 1 d . . . . .
C81 C 0.20730(15) 0.8578(2) 0.62421(7) 0.0174(6) Uani 1 1 d . . . . .
C82 C 0.23412(18) 0.7584(3) 0.62516(8) 0.0247(7) Uani 1 1 d . . . . .
H82 H 0.2564 0.7328 0.6056 0.030 Uiso 1 1 calc R . . . .
C83 C 0.2288(2) 0.6961(3) 0.65438(9) 0.0337(8) Uani 1 1 d . . . . .
C84 C 0.1958(2) 0.7313(3) 0.68402(9) 0.0350(9) Uani 1 1 d . . . . .
H84 H 0.1919 0.6902 0.7036 0.042 Uiso 1 1 calc R . . . .
C85 C 0.16886(17) 0.8291(3) 0.68377(8) 0.0289(8) Uani 1 1 d . . . . .
C86 C 0.17429(16) 0.8906(3) 0.65473(7) 0.0223(6) Uani 1 1 d . . . . .
H86 H 0.1553 0.9560 0.6555 0.027 Uiso 1 1 calc R . . . .
C87 C 0.2584(3) 0.5900(3) 0.65346(12) 0.0566(13) Uani 1 1 d . . . . .
C88 C 0.1345(2) 0.8674(4) 0.71604(9) 0.0451(11) Uani 1 1 d . . . . .
B1 B 0.21660(17) 0.9302(3) 0.58988(8) 0.0149(6) Uani 1 1 d . . . . .

loop_
_atom_site_aniso_label
_atom_site_aniso_U_11
_atom_site_aniso_U_22
_atom_site_aniso_U_33
_atom_site_aniso_U_23
_atom_site_aniso_U_13
_atom_site_aniso_U_12
Ir1 0.01114(5) 0.01422(5) 0.00953(5) -0.00120(4) -0.00014(3) 0.00143(4)
P1 0.0104(3) 0.0160(3) 0.0123(3) -0.0016(3) -0.0002(2) 0.0015(3)
P2 0.0137(3) 0.0198(4) 0.0096(3) -0.0011(3) -0.0009(2) 0.0010(3)
F1 0.0325(11) 0.0486(14) 0.0324(11) 0.0159(10) 0.0014(9) -0.0085(10)
F2 0.0448(13) 0.0378(12) 0.0284(11) 0.0148(9) -0.0065(9) 0.0031(10)
F3 0.0849(19) 0.0398(13) 0.0308(12) -0.0025(10) 0.0275(12) 0.0126(13)
F4 0.0345(13) 0.0383(14) 0.119(3) 0.0163(15) -0.0258(15) -0.0154(11)
F5 0.0237(12) 0.0574(18) 0.179(4) -0.057(2) 0.0292(17) -0.0141(12)
F6 0.0465(16) 0.172(4) 0.0480(16) 0.024(2) -0.0292(13) -0.045(2)
F7 0.0385(12) 0.0263(11) 0.0581(15) 0.0054(10) -0.0082(11) 0.0084(10)
F8 0.120(3) 0.0292(13) 0.0626(17) 0.0071(12) 0.0585(18) 0.0277(15)
F9 0.0586(15) 0.0191(10) 0.0619(16) 0.0045(10) -0.0149(12) -0.0091(10)
F10 0.0238(11) 0.140(3) 0.0269(11) -0.0214(15) -0.0079(9) 0.0115(15)
F11 0.0199(10) 0.0585(16) 0.0701(17) -0.0006(13) 0.0153(11) -0.0114(11)
F12 0.0194(10) 0.0463(14) 0.0618(15) -0.0065(12) -0.0092(10) 0.0091(10)
F13 0.0386(12) 0.0545(15) 0.0341(11) -0.0087(10) 0.0036(9) -0.0256(11)
F14 0.0319(11) 0.0355(12) 0.0538(14) 0.0154(11) 0.0028(10) -0.0053(10)
F15 0.0224(10) 0.0513(14) 0.0569(14) -0.0059(12) 0.0224(10) -0.0067(10)
F16 0.077(6) 0.063(5) 0.066(5) -0.041(4) -0.038(4) 0.056(5)
F16B 0.058(5) 0.109(8) 0.135(9) -0.091(7) 0.057(6) -0.018(5)
F17 0.143(9) 0.054(4) 0.027(3) -0.017(2) 0.026(4) -0.004(5)
F17B 0.088(7) 0.066(6) 0.066(5) -0.051(4) -0.059(5) 0.053(5)
F18 0.048(4) 0.085(6) 0.103(7) -0.081(5) 0.038(5) -0.033(4)
F18B 0.183(11) 0.026(3) 0.032(3) -0.012(2) -0.005(5) 0.018(4)
F19 0.0548(15) 0.0509(15) 0.0397(13) 0.0164(11) -0.0270(11) -0.0219(12)
F20 0.0476(14) 0.0501(14) 0.0319(11) -0.0206(10) -0.0063(10) 0.0014(11)
F21 0.0200(10) 0.086(2) 0.0381(12) -0.0125(12) -0.0008(9) -0.0113(12)
F22 0.0442(13) 0.0464(14) 0.0343(11) 0.0130(10) 0.0093(10) -0.0148(11)
F23 0.0472(14) 0.0592(16) 0.0450(14) 0.0309(12) 0.0126(11) 0.0167(12)
F24 0.104(2) 0.0372(13) 0.0172(10) 0.0005(9) 0.0143(12) -0.0158(14)
F25 0.197(4) 0.101(3) 0.088(2) -0.066(2) 0.116(3) -0.111(3)
F26 0.0548(15) 0.092(2) 0.0243(11) 0.0148(13) 0.0104(10) -0.0018(15)
F27 0.0390(14) 0.147(3) 0.0552(17) 0.0358(19) 0.0277(13) 0.0370(18)
F28 0.089(2) 0.0682(18) 0.0446(14) -0.0405(13) 0.0329(14) -0.0525(16)
F29 0.0259(11) 0.0573(16) 0.0769(19) -0.0093(14) -0.0031(11) -0.0186(11)
F30 0.0627(16) 0.0320(12) 0.0509(15) 0.0027(11) -0.0054(12) -0.0174(12)
F31 0.097(4) 0.095(4) 0.054(3) 0.056(3) 0.044(3) 0.070(3)
F31B 0.100(6) 0.076(5) 0.144(7) 0.046(5) 0.002(5) 0.038(5)
F32 0.071(4) 0.042(3) 0.069(4) 0.030(3) 0.013(3) 0.025(3)
F32B 0.136(7) 0.056(4) 0.077(5) -0.009(4) -0.027(5) 0.020(5)
F33 0.049(4) 0.055(4) 0.092(4) 0.029(3) -0.015(3) 0.027(3)
F33B 0.077(6) 0.048(5) 0.072(5) 0.019(4) -0.036(5) 0.023(4)
F34 0.040(3) 0.056(3) 0.114(5) -0.005(3) -0.045(3) 0.005(2)
F34B 0.028(2) 0.028(2) 0.027(2) -0.0115(19) -0.0183(19) 0.0035(19)
F35 0.059(3) 0.089(4) 0.075(4) -0.037(3) 0.031(3) -0.042(3)
F35B 0.018(2) 0.079(4) 0.042(3) -0.030(3) 0.004(2) -0.013(2)
F36 0.033(3) 0.036(4) 0.058(3) -0.023(3) -0.012(2) 0.003(3)
F36B 0.034(4) 0.038(6) 0.057(5) -0.001(5) -0.018(4) -0.009(5)
C1 0.0194(13) 0.0161(13) 0.0092(11) 0.0012(10) 0.0000(10) 0.0029(11)
C2 0.0175(13) 0.0194(14) 0.0107(12) -0.0032(10) -0.0038(10) 0.0036(11)
C3 0.0245(15) 0.0222(15) 0.0186(14) -0.0039(12) -0.0020(11) -0.0043(13)
C4 0.0347(18) 0.0172(14) 0.0188(14) -0.0032(11) 0.0004(12) -0.0001(13)
C5 0.0247(15) 0.0136(13) 0.0167(13) 0.0001(10) 0.0024(11) 0.0062(11)
C6 0.0159(13) 0.0215(14) 0.0147(12) 0.0021(11) 0.0010(10) 0.0103(11)
C7 0.0131(13) 0.0271(16) 0.0205(14) 0.0003(12) 0.0015(11) 0.0048(12)
C8 0.0184(13) 0.0223(15) 0.0174(13) 0.0023(12) 0.0045(10) 0.0007(12)
C9 0.0133(12) 0.0172(13) 0.0157(12) -0.0017(10) -0.0008(10) 0.0038(11)
C10 0.0156(13) 0.0166(13) 0.0201(13) -0.0022(11) -0.0004(11) 0.0056(11)
C11 0.0256(15) 0.0170(14) 0.0154(13) -0.0013(11) -0.0009(11) 0.0071(12)
C12 0.0253(15) 0.0212(15) 0.0179(14) -0.0012(11) -0.0065(11) 0.0053(13)
C13 0.0169(14) 0.0224(15) 0.0216(14) -0.0017(12) -0.0056(11) 0.0014(12)
C14 0.0157(13) 0.0198(14) 0.0190(13) 0.0000(11) -0.0002(11) 0.0011(11)
C15 0.0344(18) 0.0279(17) 0.0191(14) 0.0029(13) 0.0023(13) 0.0043(15)
C16 0.0204(15) 0.0327(19) 0.0363(19) 0.0030(15) -0.0105(13) 0.0003(14)
C17 0.0135(12) 0.0179(13) 0.0111(11) -0.0029(10) 0.0011(9) -0.0008(11)
C18 0.0152(13) 0.0213(14) 0.0152(12) 0.0010(11) 0.0013(10) 0.0004(11)
C19 0.0259(15) 0.0178(14) 0.0153(13) 0.0014(11) 0.0043(11) -0.0014(12)
C20 0.0227(15) 0.0228(15) 0.0177(13) -0.0021(11) 0.0044(11) -0.0085(12)
C21 0.0145(13) 0.0282(16) 0.0135(12) -0.0020(11) 0.0026(10) -0.0036(12)
C22 0.0148(13) 0.0203(14) 0.0138(12) -0.0014(11) 0.0006(10) 0.0030(11)
C23 0.043(2) 0.0181(16) 0.0303(17) 0.0031(13) 0.0099(15) -0.0004(15)
C24 0.0153(14) 0.045(2) 0.0211(15) -0.0086(14) 0.0015(11) -0.0042(14)
C25 0.0107(12) 0.0230(14) 0.0121(12) -0.0008(10) -0.0007(9) 0.0040(11)
C26 0.0132(12) 0.0192(14) 0.0152(12) -0.0021(10) -0.0002(10) 0.0023(11)
C27 0.0126(12) 0.0273(16) 0.0180(13) 0.0017(11) 0.0008(10) 0.0022(12)
C28 0.0171(14) 0.0322(17) 0.0192(14) -0.0028(12) 0.0046(11) 0.0052(13)
C29 0.0173(14) 0.0272(16) 0.0169(13) -0.0051(12) 0.0007(11) 0.0061(12)
C30 0.0165(13) 0.0185(14) 0.0159(13) -0.0020(11) -0.0010(10) 0.0040(11)
C31 0.0187(14) 0.0368(19) 0.0257(15) -0.0008(14) 0.0067(12) -0.0041(14)
C32 0.0303(18) 0.0345(19) 0.0261(16) -0.0125(14) 0.0044(13) 0.0054(15)
C33 0.0180(13) 0.0174(14) 0.0137(12) -0.0017(10) 0.0023(10) 0.0009(11)
C34 0.0178(13) 0.0210(14) 0.0149(13) 0.0001(11) 0.0013(10) 0.0003(12)
C35 0.0189(14) 0.0228(15) 0.0175(13) -0.0033(11) 0.0018(11) -0.0007(12)
C36 0.0234(15) 0.0207(15) 0.0223(14) -0.0033(12) 0.0070(12) -0.0037(12)
C37 0.0256(15) 0.0205(15) 0.0152(13) 0.0012(11) 0.0058(11) 0.0030(12)
C38 0.0212(14) 0.0215(14) 0.0130(12) -0.0001(11) 0.0005(10) 0.0032(12)
C39 0.0218(15) 0.0351(19) 0.0231(15) -0.0024(14) 0.0005(12) -0.0064(14)
C40 0.0351(18) 0.0258(17) 0.0191(15) 0.0020(12) 0.0071(13) -0.0009(14)
C41 0.0157(13) 0.0228(14) 0.0096(11) -0.0026(10) -0.0019(10) 0.0004(11)
C42 0.0148(13) 0.0243(15) 0.0160(13) -0.0028(11) -0.0005(10) -0.0001(12)
C43 0.0176(14) 0.0308(17) 0.0147(13) -0.0036(12) 0.0029(10) 0.0004(12)
C44 0.0220(15) 0.0302(17) 0.0149(13) -0.0061(12) -0.0013(11) -0.0013(13)
C45 0.0164(14) 0.0289(16) 0.0178(14) -0.0051(12) -0.0032(11) -0.0028(12)
C46 0.0156(13) 0.0277(16) 0.0124(12) 0.0003(11) -0.0002(10) -0.0017(12)
C47 0.0333(18) 0.037(2) 0.0216(15) -0.0092(14) 0.0100(13) -0.0083(16)
C48 0.0318(18) 0.0366(19) 0.0228(16) -0.0122(14) 0.0049(13) -0.0145(16)
C49 0.0177(13) 0.0436(18) 0.0089(12) -0.0026(12) -0.0020(10) 0.0088(13)
C50 0.023(4) 0.052(3) 0.013(3) 0.008(3) 0.000(3) 0.016(3)
C50B 0.019(4) 0.054(3) 0.012(4) 0.007(3) -0.004(3) 0.019(3)
C51 0.030(3) 0.066(3) 0.022(2) 0.014(2) -0.005(3) 0.027(3)
C51B 0.030(4) 0.065(3) 0.021(3) 0.010(3) -0.001(3) 0.024(3)
C52 0.026(3) 0.056(4) 0.018(3) 0.007(3) -0.008(2) 0.021(3)
C52B 0.028(3) 0.051(4) 0.017(3) 0.010(3) -0.007(3) 0.022(4)
C53 0.022(2) 0.042(3) 0.018(3) -0.010(3) -0.008(2) 0.009(3)
C53B 0.017(3) 0.045(4) 0.016(3) -0.003(3) -0.008(2) 0.010(3)
C54 0.018(2) 0.046(3) 0.011(4) -0.010(3) -0.008(2) 0.012(3)
C54B 0.019(3) 0.046(4) 0.013(4) -0.007(3) -0.007(3) 0.010(3)
C55 0.053(3) 0.075(4) 0.036(3) 0.025(3) 0.001(3) 0.036(3)
C55B 0.060(4) 0.076(4) 0.048(4) 0.023(4) -0.005(4) 0.034(4)
C56 0.020(3) 0.047(4) 0.043(3) -0.020(3) -0.009(3) 0.001(3)
C56B 0.019(3) 0.039(4) 0.027(3) -0.007(3) -0.007(3) 0.005(3)
Cl1 0.0509(6) 0.0852(9) 0.0353(5) 0.0139(6) -0.0067(4) -0.0185(6)
Cl2 0.0764(9) 0.1038(12) 0.0780(9) 0.0546(9) -0.0417(8) -0.0383(9)
C89 0.045(2) 0.082(4) 0.040(2) 0.026(2) 0.0009(19) 0.002(2)
F37 0.0416(13) 0.0581(16) 0.0527(15) -0.0338(13) 0.0039(11) -0.0071(12)
F38 0.0478(14) 0.0464(14) 0.0451(13) 0.0187(11) -0.0142(11) -0.0228(12)
F39 0.0362(12) 0.0278(11) 0.0558(14) -0.0028(10) -0.0237(10) 0.0026(9)
F40 0.0260(12) 0.100(2) 0.0723(19) -0.0083(17) 0.0129(12) 0.0153(14)
F41 0.0444(14) 0.0670(17) 0.0545(15) -0.0396(13) -0.0255(11) 0.0400(13)
F42 0.0418(13) 0.0746(18) 0.0413(13) -0.0302(13) -0.0241(10) 0.0350(13)
F43 0.0639(16) 0.0409(14) 0.0426(13) 0.0200(11) -0.0172(12) -0.0056(12)
F44 0.0582(16) 0.0586(16) 0.0366(13) 0.0142(11) -0.0273(11) -0.0010(13)
F45 0.084(2) 0.120(3) 0.0554(17) 0.0618(18) 0.0521(16) 0.071(2)
F46 0.0187(9) 0.0340(11) 0.0365(11) -0.0059(9) 0.0111(8) -0.0053(8)
F47 0.0405(12) 0.0553(15) 0.0300(11) -0.0215(10) 0.0067(9) -0.0210(11)
F48 0.0275(11) 0.0262(11) 0.0674(16) 0.0042(11) -0.0111(10) -0.0055(9)
F49 0.0321(11) 0.0396(12) 0.0218(9) 0.0052(8) 0.0060(8) 0.0060(9)
F50 0.0467(13) 0.0580(15) 0.0280(11) -0.0217(10) 0.0136(9) -0.0322(12)
F51 0.0215(9) 0.0412(12) 0.0292(10) -0.0015(9) 0.0125(8) 0.0045(9)
F52 0.0338(12) 0.0669(17) 0.0370(12) -0.0150(11) -0.0172(10) 0.0047(12)
F53 0.0124(9) 0.086(2) 0.0466(14) 0.0049(13) -0.0048(9) 0.0071(11)
F54 0.0464(14) 0.0514(16) 0.0710(18) 0.0316(14) -0.0325(13) -0.0046(12)
F55 0.119(3) 0.0494(18) 0.099(3) 0.0357(18) 0.043(2) 0.0426(19)
F56 0.151(4) 0.0379(17) 0.103(3) -0.0021(17) -0.039(3) -0.016(2)
F57 0.143(3) 0.0442(16) 0.0440(16) 0.0206(13) -0.0124(17) 0.0144(18)
F58 0.0468(14) 0.093(2) 0.0177(10) -0.0065(12) -0.0058(9) -0.0116(14)
F59 0.0452(17) 0.312(6) 0.0300(14) -0.049(2) 0.0192(12) -0.079(3)
F60 0.173(4) 0.133(3) 0.0343(16) 0.0148(19) 0.050(2) 0.087(3)
C57 0.0164(13) 0.0207(14) 0.0141(12) 0.0008(10) 0.0022(10) 0.0020(11)
C58 0.0143(13) 0.0209(14) 0.0192(13) 0.0018(11) 0.0011(10) 0.0048(11)
C59 0.0243(15) 0.0197(15) 0.0181(14) 0.0019(11) -0.0026(11) 0.0026(12)
C60 0.0303(17) 0.0250(16) 0.0212(15) -0.0027(12) -0.0040(12) 0.0113(14)
C61 0.0228(16) 0.0354(19) 0.0236(15) -0.0050(14) -0.0044(12) 0.0142(14)
C62 0.0164(14) 0.0290(17) 0.0198(14) -0.0051(12) -0.0017(11) 0.0023(12)
C63 0.0261(16) 0.0210(15) 0.0280(16) -0.0008(13) -0.0010(13) 0.0015(13)
C64 0.034(2) 0.052(3) 0.036(2) -0.0177(18) -0.0062(16) 0.0225(19)
C65 0.0107(12) 0.0219(14) 0.0141(12) 0.0001(11) 0.0018(10) 0.0021(11)
C66 0.0129(12) 0.0238(15) 0.0183(13) 0.0031(11) 0.0041(10) 0.0007(11)
C67 0.0146(13) 0.0306(16) 0.0159(13) 0.0036(12) 0.0026(10) 0.0058(12)
C68 0.0160(13) 0.0359(18) 0.0149(13) -0.0045(12) -0.0008(11) 0.0019(13)
C69 0.0122(12) 0.0273(16) 0.0174(13) -0.0042(12) 0.0031(10) 0.0001(12)
C70 0.0145(13) 0.0241(15) 0.0139(12) 0.0009(11) 0.0033(10) 0.0005(11)
C71 0.0253(16) 0.043(2) 0.0215(15) 0.0086(14) 0.0019(12) 0.0114(15)
C72 0.0153(14) 0.0333(18) 0.0214(14) -0.0075(13) 0.0012(11) -0.0027(13)
C73 0.0139(12) 0.0139(13) 0.0166(13) 0.0001(10) -0.0001(10) 0.0002(11)
C74 0.0137(12) 0.0175(14) 0.0178(13) 0.0003(11) -0.0001(10) -0.0015(11)
C75 0.0156(13) 0.0155(13) 0.0201(13) -0.0027(11) 0.0034(10) -0.0028(11)
C76 0.0127(13) 0.0192(14) 0.0272(15) -0.0034(12) 0.0039(11) -0.0006(11)
C77 0.0141(13) 0.0176(14) 0.0251(15) -0.0001(11) -0.0032(11) 0.0009(11)
C78 0.0166(13) 0.0196(14) 0.0153(13) 0.0010(11) 0.0001(10) 0.0013(11)
C79 0.0149(13) 0.0247(16) 0.0238(15) -0.0080(12) 0.0061(11) -0.0062(12)
C80 0.0167(15) 0.0350(19) 0.0363(18) 0.0012(15) -0.0031(13) 0.0008(14)
C81 0.0133(12) 0.0238(15) 0.0150(13) 0.0010(11) -0.0028(10) -0.0055(11)
C82 0.0295(17) 0.0258(16) 0.0188(14) 0.0032(12) 0.0007(12) -0.0035(14)
C83 0.045(2) 0.0292(19) 0.0268(17) 0.0069(14) -0.0050(15) -0.0063(16)
C84 0.041(2) 0.045(2) 0.0193(15) 0.0122(15) -0.0045(14) -0.0155(18)
C85 0.0195(15) 0.054(2) 0.0133(13) 0.0041(14) -0.0021(11) -0.0062(15)
C86 0.0157(13) 0.0360(18) 0.0149(13) 0.0021(12) -0.0026(11) -0.0020(13)
C87 0.096(4) 0.030(2) 0.044(2) 0.0162(19) -0.008(3) -0.005(2)
C88 0.035(2) 0.086(4) 0.0150(16) 0.0066(19) 0.0041(14) 0.004(2)
B1 0.0123(13) 0.0188(15) 0.0137(13) 0.0023(12) 0.0009(11) -0.0009(12)

loop_
_atom_type_symbol
_atom_type_description
_atom_type_scat_dispersion_real
_atom_type_scat_dispersion_imag
_atom_type_scat_source
C C 0.0033 0.0016 'International Tables Vol C Tables 4.2.6.8 and 6.1.1.4'
H H 0.0000 0.0000 'International Tables Vol C Tables 4.2.6.8 and 6.1.1.4'
B B 0.0013 0.0007 'International Tables Vol C Tables 4.2.6.8 and 6.1.1.4'
Cl Cl 0.1484 0.1585 'International Tables Vol C Tables 4.2.6.8 and 6.1.1.4'
F F 0.0171 0.0103 'International Tables Vol C Tables 4.2.6.8 and 6.1.1.4'
Ir Ir -1.4442 7.9887 'International Tables Vol C Tables 4.2.6.8 and 6.1.1.4'
P P 0.1023 0.0942 'International Tables Vol C Tables 4.2.6.8 and 6.1.1.4'

loop_
_exptl_crystal_face_index_h
_exptl_crystal_face_index_k
_exptl_crystal_face_index_l
_exptl_crystal_face_perp_dist
-20 11 -15 0.1177
2 18 6 0.1141
24 -1 21 0.0680
11 -17 6 0.1299
-16 -13 -17 0.1607
-23 -2 -21 0.1114
-9 0 52 0.0292
4 -1 -53 0.0010

loop_
_geom_angle_atom_site_label_1
_geom_angle_atom_site_label_2
_geom_angle_atom_site_label_3
_geom_angle
_geom_angle_site_symmetry_1
_geom_angle_site_symmetry_3
_geom_angle_publ_flag
P1 Ir1 P2 98.05(3) . . ?
C1 Ir1 P1 90.11(7) . . ?
C1 Ir1 P2 169.52(7) . . ?
C2 Ir1 P1 92.16(8) . . ?
C2 Ir1 P2 148.98(8) . . ?
C2 Ir1 C1 36.03(10) . . ?
C2 Ir1 C5 79.54(10) . . ?
C2 Ir1 C6 94.03(10) . . ?
C5 Ir1 P1 170.56(8) . . ?
C5 Ir1 P2 87.07(8) . . ?
C5 Ir1 C1 85.80(10) . . ?
C6 Ir1 P1 150.77(8) . . ?
C6 Ir1 P2 91.18(7) . . ?
C6 Ir1 C1 78.55(10) . . ?
C6 Ir1 C5 36.01(11) . . ?
C9 P1 Ir1 116.60(9) . . ?
C17 P1 Ir1 110.00(9) . . ?
C17 P1 C9 102.94(13) . . ?
C17 P1 C25 105.90(13) . . ?
C25 P1 Ir1 117.60(10) . . ?
C25 P1 C9 102.31(12) . . ?
C33 P2 Ir1 109.69(9) . . ?
C33 P2 C41 104.37(13) . . ?
C33 P2 C49 104.35(15) . . ?
C41 P2 Ir1 123.37(10) . . ?
C49 P2 Ir1 114.03(9) . . ?
C49 P2 C41 99.02(13) . . ?
C2 C1 Ir1 70.21(15) . . ?
C2 C1 C8 124.4(3) . . ?
C8 C1 Ir1 112.79(18) . . ?
C1 C2 Ir1 73.76(15) . . ?
C1 C2 C3 126.2(3) . . ?
C3 C2 Ir1 108.39(19) . . ?
C2 C3 C4 114.5(3) . . ?
C5 C4 C3 112.8(2) . . ?
C4 C5 Ir1 111.83(19) . . ?
C6 C5 Ir1 70.79(16) . . ?
C6 C5 C4 125.4(3) . . ?
C5 C6 Ir1 73.20(16) . . ?
C5 C6 C7 127.2(3) . . ?
C7 C6 Ir1 108.64(19) . . ?
C6 C7 C8 113.4(2) . . ?
C1 C8 C7 111.8(2) . . ?
C10 C9 P1 120.9(2) . . ?
C10 C9 C14 118.6(3) . . ?
C14 C9 P1 120.2(2) . . ?
C9 C10 C11 120.0(3) . . ?
C10 C11 C15 120.1(3) . . ?
C12 C11 C10 121.0(3) . . ?
C12 C11 C15 118.8(3) . . ?
C13 C12 C11 118.8(3) . . ?
C12 C13 C16 120.3(3) . . ?
C14 C13 C12 120.8(3) . . ?
C14 C13 C16 118.9(3) . . ?
C13 C14 C9 120.8(3) . . ?
F1 C15 F2 107.8(3) . . ?
F1 C15 F3 108.2(3) . . ?
F1 C15 C11 112.6(3) . . ?
F2 C15 F3 105.5(3) . . ?
F2 C15 C11 112.0(3) . . ?
F3 C15 C11 110.4(3) . . ?
F4 C16 F6 103.9(3) . . ?
F4 C16 C13 112.2(3) . . ?
F5 C16 F4 107.0(3) . . ?
F5 C16 F6 108.1(3) . . ?
F5 C16 C13 112.7(3) . . ?
F6 C16 C13 112.4(3) . . ?
C18 C17 P1 122.0(2) . . ?
C18 C17 C22 119.0(3) . . ?
C22 C17 P1 119.0(2) . . ?
C19 C18 C17 120.2(3) . . ?
C18 C19 C20 121.0(3) . . ?
C18 C19 C23 118.3(3) . . ?
C20 C19 C23 120.6(3) . . ?
C21 C20 C19 118.7(3) . . ?
C20 C21 C24 118.6(3) . . ?
C22 C21 C20 121.2(3) . . ?
C22 C21 C24 120.2(3) . . ?
C21 C22 C17 119.9(3) . . ?
F7 C23 F8 106.9(3) . . ?
F7 C23 F9 106.4(3) . . ?
F7 C23 C19 112.6(3) . . ?
F8 C23 C19 110.9(3) . . ?
F9 C23 F8 106.7(3) . . ?
F9 C23 C19 112.9(3) . . ?
F10 C24 F11 107.2(3) . . ?
F10 C24 F12 107.3(3) . . ?
F10 C24 C21 110.9(3) . . ?
F11 C24 F12 106.7(3) . . ?
F11 C24 C21 111.8(3) . . ?
F12 C24 C21 112.6(3) . . ?
C26 C25 P1 117.3(2) . . ?
C26 C25 C30 118.9(3) . . ?
C30 C25 P1 123.7(2) . . ?
C25 C26 C27 120.8(3) . . ?
C26 C27 C31 119.0(3) . . ?
C28 C27 C26 120.1(3) . . ?
C28 C27 C31 120.7(3) . . ?
C27 C28 C29 119.0(3) . . ?
C28 C29 C30 121.3(3) . . ?
C28 C29 C32 119.8(3) . . ?
C30 C29 C32 118.9(3) . . ?
C29 C30 C25 119.8(3) . . ?
F13 C31 F14 105.9(3) . . ?
F13 C31 C27 112.1(3) . . ?
F14 C31 C27 110.8(3) . . ?
F15 C31 F13 108.1(3) . . ?
F15 C31 F14 106.9(3) . . ?
F15 C31 C27 112.6(3) . . ?
F16 C32 F17 104.6(6) . . ?
F16 C32 F18 112.7(7) . . ?
F16 C32 C29 113.9(4) . . ?
F16B C32 F18B 104.0(8) . . ?
F16B C32 C29 114.1(4) . . ?
F17 C32 C29 109.2(4) . . ?
F17B C32 F16B 106.6(7) . . ?
F17B C32 F18B 105.5(7) . . ?
F17B C32 C29 115.8(4) . . ?
F18 C32 F17 103.1(6) . . ?
F18 C32 C29 112.4(4) . . ?
F18B C32 C29 110.0(3) . . ?
C34 C33 P2 119.0(2) . . ?
C34 C33 C38 118.7(3) . . ?
C38 C33 P2 122.3(2) . . ?
C35 C34 C33 120.4(3) . . ?
C34 C35 C36 120.7(3) . . ?
C34 C35 C39 120.1(3) . . ?
C36 C35 C39 119.2(3) . . ?
C37 C36 C35 118.9(3) . . ?
C36 C37 C38 121.2(3) . . ?
C36 C37 C40 121.3(3) . . ?
C38 C37 C40 117.5(3) . . ?
C37 C38 C33 120.1(3) . . ?
F19 C39 C35 112.0(3) . . ?
F20 C39 F19 106.3(3) . . ?
F20 C39 C35 111.4(3) . . ?
F21 C39 F19 108.0(3) . . ?
F21 C39 F20 106.5(3) . . ?
F21 C39 C35 112.2(3) . . ?
F22 C40 F24 106.4(3) . . ?
F22 C40 C37 112.8(3) . . ?
F23 C40 F22 107.6(3) . . ?
F23 C40 F24 106.6(3) . . ?
F23 C40 C37 111.8(3) . . ?
F24 C40 C37 111.2(3) . . ?
C42 C41 P2 122.9(2) . . ?
C46 C41 P2 118.7(2) . . ?
C46 C41 C42 118.3(3) . . ?
C43 C42 C41 120.3(3) . . ?
C42 C43 C47 119.1(3) . . ?
C44 C43 C42 121.5(3) . . ?
C44 C43 C47 119.4(3) . . ?
C43 C44 C45 118.2(3) . . ?
C44 C45 C46 120.8(3) . . ?
C44 C45 C48 120.9(3) . . ?
C46 C45 C48 118.3(3) . . ?
C45 C46 C41 120.8(3) . . ?
F25 C47 F26 106.9(4) . . ?
F25 C47 F27 108.5(4) . . ?
F25 C47 C43 113.0(3) . . ?
F26 C47 C43 111.8(3) . . ?
F27 C47 F26 104.2(3) . . ?
F27 C47 C43 111.9(3) . . ?
F28 C48 F29 107.4(3) . . ?
F28 C48 F30 107.2(3) . . ?
F28 C48 C45 113.0(3) . . ?
F29 C48 F30 105.6(3) . . ?
F29 C48 C45 111.7(3) . . ?
F30 C48 C45 111.6(3) . . ?
C50 C49 P2 126.3(6) . . ?
C50 C49 C54 119.6(8) . . ?
C50B C49 P2 118.8(8) . . ?
C54 C49 P2 113.9(5) . . ?
C54B C49 P2 123.6(7) . . ?
C54B C49 C50B 117.5(11) . . ?
C49 C50 C51 120.7(10) . . ?
C51B C50B C49 118.5(14) . . ?
C50 C51 C52 117.4(9) . . ?
C50 C51 C55 114.5(8) . . ?
C52 C51 C55 127.3(8) . . ?
C50B C51B C55B 122.7(11) . . ?
C52B C51B C50B 127.0(12) . . ?
C52B C51B C55B 109.9(10) . . ?
C53 C52 C51 123.6(8) . . ?
C51B C52B C53B 111.8(10) . . ?
C52 C53 C54 117.1(8) . . ?
C52 C53 C56 122.5(7) . . ?
C54 C53 C56 120.2(7) . . ?
C52B C53B C54B 125.5(10) . . ?
C52B C53B C56B 118.6(9) . . ?
C54B C53B C56B 115.8(9) . . ?
C53 C54 C49 121.3(9) . . ?
C49 C54B C53B 119.5(12) . . ?
F31 C55 F32 103.2(8) . . ?
F31 C55 F33 113.2(7) . . ?
F31 C55 C51 114.0(9) . . ?
F32 C55 C51 108.6(8) . . ?
F33 C55 F32 112.7(8) . . ?
F33 C55 C51 105.3(8) . . ?
F31B C55B F32B 95.3(11) . . ?
F31B C55B C51B 114.7(11) . . ?
F32B C55B C51B 120.8(13) . . ?
F33B C55B F31B 103.8(10) . . ?
F33B C55B F32B 94.5(10) . . ?
F33B C55B C51B 122.8(12) . . ?
F34 C56 C53 111.8(7) . . ?
F35 C56 F34 107.5(7) . . ?
F35 C56 F36 106.8(9) . . ?
F35 C56 C53 112.3(6) . . ?
F36 C56 F34 105.5(8) . . ?
F36 C56 C53 112.5(8) . . ?
F34B C56B F35B 106.1(6) . . ?
F34B C56B F36B 108.6(8) . . ?
F34B C56B C53B 111.0(7) . . ?
F35B C56B F36B 106.6(9) . . ?
F35B C56B C53B 111.2(7) . . ?
F36B C56B C53B 113.0(8) . . ?
Cl1 C89 Cl2 112.4(2) . . ?
C58 C57 C62 115.4(3) . . ?
C58 C57 B1 123.2(3) . . ?
C62 C57 B1 121.1(3) . . ?
C59 C58 C57 122.8(3) . . ?
C58 C59 C60 120.4(3) . . ?
C58 C59 C63 121.0(3) . . ?
C60 C59 C63 118.6(3) . . ?
C61 C60 C59 118.0(3) . . ?
C60 C61 C62 121.1(3) . . ?
C60 C61 C64 121.2(3) . . ?
C62 C61 C64 117.7(3) . . ?
C61 C62 C57 122.3(3) . . ?
F37 C63 C59 112.3(3) . . ?
F38 C63 F37 106.3(3) . . ?
F38 C63 C59 112.5(3) . . ?
F39 C63 F37 105.2(3) . . ?
F39 C63 F38 106.4(3) . . ?
F39 C63 C59 113.5(3) . . ?
F40 C64 C61 112.8(3) . . ?
F41 C64 F40 106.5(3) . . ?
F41 C64 C61 112.2(3) . . ?
F42 C64 F40 105.6(3) . . ?
F42 C64 F41 106.5(3) . . ?
F42 C64 C61 112.7(3) . . ?
C66 C65 B1 120.1(3) . . ?
C70 C65 C66 115.4(3) . . ?
C70 C65 B1 124.4(3) . . ?
C67 C66 C65 122.3(3) . . ?
C66 C67 C71 118.7(3) . . ?
C68 C67 C66 121.1(3) . . ?
C68 C67 C71 120.1(3) . . ?
C67 C68 C69 117.7(3) . . ?
C68 C69 C72 119.4(3) . . ?
C70 C69 C68 121.0(3) . . ?
C70 C69 C72 119.5(3) . . ?
C69 C70 C65 122.3(3) . . ?
F43 C71 C67 113.2(3) . . ?
F44 C71 F43 105.2(3) . . ?
F44 C71 F45 107.3(3) . . ?
F44 C71 C67 113.8(3) . . ?
F45 C71 F43 105.2(3) . . ?
F45 C71 C67 111.5(3) . . ?
F46 C72 C69 112.5(3) . . ?
F47 C72 F46 105.8(2) . . ?
F47 C72 C69 112.8(3) . . ?
F48 C72 F46 105.6(3) . . ?
F48 C72 F47 106.2(3) . . ?
F48 C72 C69 113.3(3) . . ?
C74 C73 C78 115.1(3) . . ?
C74 C73 B1 123.6(2) . . ?
C78 C73 B1 121.3(2) . . ?
C75 C74 C73 123.0(3) . . ?
C74 C75 C79 118.1(3) . . ?
C76 C75 C74 120.6(3) . . ?
C76 C75 C79 121.3(3) . . ?
C75 C76 C77 117.7(3) . . ?
C76 C77 C78 121.2(3) . . ?
C76 C77 C80 120.5(3) . . ?
C78 C77 C80 118.2(3) . . ?
C77 C78 C73 122.3(3) . . ?
F49 C79 C75 112.9(2) . . ?
F50 C79 F49 104.8(3) . . ?
F50 C79 C75 112.2(2) . . ?
F51 C79 F49 106.0(2) . . ?
F51 C79 F50 107.5(2) . . ?
F51 C79 C75 112.9(3) . . ?
F52 C80 F53 106.3(3) . . ?
F52 C80 C77 112.9(3) . . ?
F53 C80 C77 113.4(3) . . ?
F54 C80 F52 106.2(3) . . ?
F54 C80 F53 105.7(3) . . ?
F54 C80 C77 111.8(3) . . ?
C82 C81 C86 115.2(3) . . ?
C82 C81 B1 121.4(3) . . ?
C86 C81 B1 123.4(3) . . ?
C83 C82 C81 122.6(3) . . ?
C82 C83 C87 119.7(4) . . ?
C84 C83 C82 120.4(4) . . ?
C84 C83 C87 119.9(4) . . ?
C85 C84 C83 118.2(3) . . ?
C84 C85 C86 121.2(3) . . ?
C84 C85 C88 118.0(3) . . ?
C86 C85 C88 120.9(4) . . ?
C85 C86 C81 122.5(3) . . ?
F55 C87 F56 104.8(5) . . ?
F55 C87 F57 108.4(5) . . ?
F55 C87 C83 114.1(4) . . ?
F56 C87 C83 111.0(4) . . ?
F57 C87 F56 105.3(4) . . ?
F57 C87 C83 112.7(4) . . ?
F58 C88 F60 102.6(4) . . ?
F58 C88 C85 112.7(3) . . ?
F59 C88 F58 105.6(3) . . ?
F59 C88 F60 107.5(5) . . ?
F59 C88 C85 114.4(4) . . ?
F60 C88 C85 113.2(3) . . ?
C57 B1 C73 110.0(2) . . ?
C65 B1 C57 109.3(2) . . ?
C65 B1 C73 109.8(2) . . ?
C65 B1 C81 111.1(2) . . ?
C81 B1 C57 108.2(2) . . ?
C81 B1 C73 108.5(2) . . ?

loop_
_geom_bond_atom_site_label_1
_geom_bond_atom_site_label_2
_geom_bond_distance
_geom_bond_site_symmetry_2
_geom_bond_publ_flag
Ir1 P1 2.3124(7) . ?
Ir1 P2 2.3169(7) . ?
Ir1 C1 2.257(3) . ?
Ir1 C2 2.212(3) . ?
Ir1 C5 2.253(3) . ?
Ir1 C6 2.222(3) . ?
P1 C9 1.842(3) . ?
P1 C17 1.821(3) . ?
P1 C25 1.833(3) . ?
P2 C33 1.825(3) . ?
P2 C41 1.845(3) . ?
P2 C49 1.842(3) . ?
F1 C15 1.325(4) . ?
F2 C15 1.333(4) . ?
F3 C15 1.341(4) . ?
F4 C16 1.312(4) . ?
F5 C16 1.287(4) . ?
F6 C16 1.323(4) . ?
F7 C23 1.323(4) . ?
F8 C23 1.333(4) . ?
F9 C23 1.332(4) . ?
F10 C24 1.322(4) . ?
F11 C24 1.327(4) . ?
F12 C24 1.331(4) . ?
F13 C31 1.333(4) . ?
F14 C31 1.343(4) . ?
F15 C31 1.323(4) . ?
F16 C32 1.243(6) . ?
F16B C32 1.294(7) . ?
F17 C32 1.372(6) . ?
F17B C32 1.242(7) . ?
F18 C32 1.294(7) . ?
F18B C32 1.358(7) . ?
F19 C39 1.334(4) . ?
F20 C39 1.333(4) . ?
F21 C39 1.318(4) . ?
F22 C40 1.326(4) . ?
F23 C40 1.322(4) . ?
F24 C40 1.336(4) . ?
F25 C47 1.287(5) . ?
F26 C47 1.316(4) . ?
F27 C47 1.314(5) . ?
F28 C48 1.320(4) . ?
F29 C48 1.333(4) . ?
F30 C48 1.335(4) . ?
F31 C55 1.318(8) . ?
F31B C55B 1.320(12) . ?
F32 C55 1.336(9) . ?
F32B C55B 1.355(12) . ?
F33 C55 1.332(9) . ?
F33B C55B 1.319(11) . ?
F34 C56 1.330(8) . ?
F34B C56B 1.321(8) . ?
F35 C56 1.321(9) . ?
F35B C56B 1.328(8) . ?
F36 C56 1.324(8) . ?
F36B C56B 1.331(10) . ?
C1 C2 1.382(4) . ?
C1 C8 1.512(4) . ?
C2 C3 1.505(4) . ?
C3 C4 1.528(4) . ?
C4 C5 1.523(4) . ?
C5 C6 1.384(4) . ?
C6 C7 1.506(4) . ?
C7 C8 1.525(4) . ?
C9 C10 1.395(4) . ?
C9 C14 1.399(4) . ?
C10 C11 1.397(4) . ?
C11 C12 1.387(4) . ?
C11 C15 1.507(4) . ?
C12 C13 1.386(4) . ?
C13 C14 1.385(4) . ?
C13 C16 1.505(4) . ?
C17 C18 1.396(4) . ?
C17 C22 1.401(4) . ?
C18 C19 1.381(4) . ?
C19 C20 1.388(4) . ?
C19 C23 1.499(5) . ?
C20 C21 1.388(4) . ?
C21 C22 1.381(4) . ?
C21 C24 1.509(4) . ?
C25 C26 1.391(4) . ?
C25 C30 1.391(4) . ?
C26 C27 1.392(4) . ?
C27 C28 1.382(4) . ?
C27 C31 1.501(5) . ?
C28 C29 1.385(5) . ?
C29 C30 1.387(4) . ?
C29 C32 1.510(4) . ?
C33 C34 1.398(4) . ?
C33 C38 1.400(4) . ?
C34 C35 1.388(4) . ?
C35 C36 1.390(4) . ?
C35 C39 1.507(4) . ?
C36 C37 1.383(4) . ?
C37 C38 1.388(4) . ?
C37 C40 1.505(4) . ?
C41 C42 1.396(4) . ?
C41 C46 1.391(4) . ?
C42 C43 1.386(4) . ?
C43 C44 1.383(4) . ?
C43 C47 1.510(4) . ?
C44 C45 1.389(4) . ?
C45 C46 1.389(4) . ?
C45 C48 1.499(5) . ?
C49 C50 1.391(10) . ?
C49 C50B 1.382(12) . ?
C49 C54 1.414(9) . ?
C49 C54B 1.376(11) . ?
C50 C51 1.398(10) . ?
C50B C51B 1.381(11) . ?
C51 C52 1.417(10) . ?
C51 C55 1.493(11) . ?
C51B C52B 1.349(12) . ?
C51B C55B 1.498(13) . ?
C52 C53 1.384(9) . ?
C52B C53B 1.371(10) . ?
C53 C54 1.399(9) . ?
C53 C56 1.529(10) . ?
C53B C54B 1.379(11) . ?
C53B C56B 1.498(11) . ?
Cl1 C89 1.757(5) . ?
Cl2 C89 1.761(6) . ?
F37 C63 1.339(4) . ?
F38 C63 1.332(4) . ?
F39 C63 1.326(4) . ?
F40 C64 1.361(5) . ?
F41 C64 1.342(5) . ?
F42 C64 1.324(4) . ?
F43 C71 1.334(5) . ?
F44 C71 1.327(4) . ?
F45 C71 1.330(4) . ?
F46 C72 1.346(3) . ?
F47 C72 1.339(4) . ?
F48 C72 1.334(4) . ?
F49 C79 1.347(4) . ?
F50 C79 1.338(4) . ?
F51 C79 1.337(3) . ?
F52 C80 1.333(4) . ?
F53 C80 1.337(4) . ?
F54 C80 1.332(4) . ?
F55 C87 1.298(6) . ?
F56 C87 1.348(6) . ?
F57 C87 1.331(5) . ?
F58 C88 1.330(4) . ?
F59 C88 1.298(5) . ?
F60 C88 1.334(6) . ?
C57 C58 1.399(4) . ?
C57 C62 1.400(4) . ?
C57 B1 1.644(4) . ?
C58 C59 1.388(4) . ?
C59 C60 1.395(4) . ?
C59 C63 1.492(5) . ?
C60 C61 1.380(5) . ?
C61 C62 1.389(5) . ?
C61 C64 1.500(5) . ?
C65 C66 1.405(4) . ?
C65 C70 1.398(4) . ?
C65 B1 1.633(4) . ?
C66 C67 1.387(4) . ?
C67 C68 1.381(5) . ?
C67 C71 1.499(4) . ?
C68 C69 1.390(4) . ?
C69 C70 1.389(4) . ?
C69 C72 1.497(4) . ?
C73 C74 1.395(4) . ?
C73 C78 1.402(4) . ?
C73 B1 1.644(4) . ?
C74 C75 1.394(4) . ?
C75 C76 1.386(4) . ?
C75 C79 1.491(4) . ?
C76 C77 1.388(4) . ?
C77 C78 1.390(4) . ?
C77 C80 1.493(4) . ?
C81 C82 1.399(5) . ?
C81 C86 1.402(4) . ?
C81 B1 1.640(4) . ?
C82 C83 1.395(5) . ?
C83 C84 1.385(5) . ?
C83 C87 1.500(6) . ?
C84 C85 1.379(6) . ?
C85 C86 1.384(4) . ?
C85 C88 1.494(5) . ?

loop_
_exptl_oxdiff_crystal_face_indexfrac_h
_exptl_oxdiff_crystal_face_indexfrac_k
_exptl_oxdiff_crystal_face_indexfrac_l
_exptl_oxdiff_crystal_face_x
_exptl_oxdiff_crystal_face_y
_exptl_oxdiff_crystal_face_z
-20.0000 11.0000 -15.0015 0.0367 -0.4256 0.9250
2.0000 18.0000 5.9998 -0.0481 0.5798 0.7879
24.0000 -1.0000 21.0016 -0.0704 0.8549 -0.5479
11.0000 -17.0000 6.0010 0.0107 -0.0711 -1.0143
-16.0000 -13.0000 -17.0008 0.0823 -0.9525 -0.2652
-23.0000 -2.0000 -21.0015 0.0715 -0.9040 0.3892
-9.0000 -0.0001 52.0000 0.9954 0.1835 0.0285
3.8000 -0.9999 -53.2003 -0.9186 -0.3718 0.0245
